data_4124005
loop_
_publ_author_name
'David, W.I.F.'
'Jones, M.O.'
'Gregory, D.H.'
'Jewell, C.M.'
'Edwards, P.P.'
'Johnson, S.R.'
'Walton, A.'

_publ_section_title
;
 A mechanism for non-stoichiometry in the lithium amide/lithium imide
 hydrogen storage reaction
;
_journal_name_full 'Journal of the American Chemical Society'
_journal_page_first 1594
_journal_page_last 1601
_journal_volume 129
_journal_year 2007
_chemical_formula_sum 'H2 Li N'
_chemical_name_systematic 'Li N H2'
_space_group_IT_number 82
_symmetry_space_group_name_Hall 'I -4'
_symmetry_space_group_name_H-M 'I -4'
_cell_angle_alpha 90
_cell_angle_beta 90
_cell_angle_gamma 90
_cell_formula_units_Z 8
_cell_length_a 5.04309
_cell_length_b 5.04309
_cell_length_c 10.2262
_cell_volume 260.080
_citation_journal_id_ASTM JACSAT
_cod_data_source_file David_JACSAT_2007_1344.cif
_cod_data_source_block H2Li1N1
_cod_original_cell_volume 260.0804
_cod_original_formula_sum 'H2 Li1 N1'
_cod_database_code 4124005

loop_
_symmetry_equiv_pos_as_xyz
x,y,z
y,-x,-z
-x,-y,z
-y,x,-z
x+1/2,y+1/2,z+1/2
y+1/2,-x+1/2,-z+1/2
-x+1/2,-y+1/2,z+1/2
-y+1/2,x+1/2,-z+1/2

loop_
_atom_site_label
_atom_site_type_symbol
_atom_site_fract_x
_atom_site_fract_y
_atom_site_fract_z
_atom_site_occupancy
_atom_site_U_iso_or_equiv
N1 N-3 -0.234 -0.246 -0.113 1 0.0
Li3 Li+1 0 0.5 0.003 1 0.0
H2 H+1 -0.37 -0.35 -0.118 1 0.0
H1 H+1 -0.23 -0.18 -0.194 1 0.0
Li1 Li+1 0 0 0 1 0.0
Li2 Li+1 0 0.5 -0.25 1 0.0
